data_7152694
loop_
_publ_author_name
'Zhang, Zhe'
'Wang, Fang-Wu'
'Wang, Sheng-Qing'
'Ge, Fei'
'Zhao, Bao-Xiang'
'Miao, Jun-Ying'

_publ_section_title
;
 A highly sensitive fluorescent probe based on simple pyrazoline for
 Zn(2+) in living neuron cells.
;
_journal_issue 43
_journal_name_full 'Organic &amp; biomolecular chemistry'
_journal_page_first 8640
_journal_page_last 8644
_journal_paper_doi 10.1039/c2ob26375k
_journal_volume 10
_journal_year 2012
_chemical_formula_sum 'C19 H18 O3'
_chemical_formula_weight 294.34
_chemical_name_systematic
;
?
;
_space_group_IT_number 14
_symmetry_space_group_name_Hall '-P 2ybc'
_symmetry_space_group_name_H-M 'P 1 21/c 1'
_atom_sites_solution_hydrogens geom
_atom_sites_solution_primary direct
_atom_sites_solution_secondary difmap
_audit_creation_method SHELXL-97
_cell_angle_alpha 90.00
_cell_angle_beta 108.871(2)
_cell_angle_gamma 90.00
_cell_formula_units_Z 4
_cell_length_a 14.8086(16)
_cell_length_b 8.8273(10)
_cell_length_c 12.8851(14)
_cell_measurement_temperature 273(2)
_cell_volume 1593.8(3)
_computing_structure_refinement 'SHELXL-97 (Sheldrick, 1997)'
_computing_structure_solution 'SHELXS-97 (Sheldrick, 1990)'
_diffrn_ambient_temperature 273(2)
_diffrn_measured_fraction_theta_full 0.964
_diffrn_measured_fraction_theta_max 0.964
_diffrn_radiation_monochromator graphite
_diffrn_radiation_source 'fine-focus sealed tube'
_diffrn_radiation_type MoK\a
_diffrn_radiation_wavelength 0.71073
_diffrn_reflns_av_R_equivalents 0.0244
_diffrn_reflns_av_sigmaI/netI 0.0303
_diffrn_reflns_limit_h_max 19
_diffrn_reflns_limit_h_min -17
_diffrn_reflns_limit_k_max 9
_diffrn_reflns_limit_k_min -11
_diffrn_reflns_limit_l_max 16
_diffrn_reflns_limit_l_min -13
_diffrn_reflns_number 8968
_diffrn_reflns_theta_full 27.43
_diffrn_reflns_theta_max 27.43
_diffrn_reflns_theta_min 2.73
_exptl_absorpt_coefficient_mu 0.132
_exptl_crystal_density_diffrn 1.421
_exptl_crystal_density_method 'not measured'
_exptl_crystal_F_000 705
_refine_diff_density_max 0.226
_refine_diff_density_min -0.189
_refine_diff_density_rms 0.033
_refine_ls_extinction_coef 0.054(6)
_refine_ls_extinction_expression Fc^*^=kFc[1+0.001xFc^2^\l^3^/sin(2\q)]^-1/4^
_refine_ls_extinction_method SHELXL
_refine_ls_goodness_of_fit_ref 0.959
_refine_ls_hydrogen_treatment mixed
_refine_ls_matrix_type full
_refine_ls_number_parameters 201
_refine_ls_number_reflns 3515
_refine_ls_number_restraints 0
_refine_ls_restrained_S_all 0.959
_refine_ls_R_factor_all 0.0649
_refine_ls_R_factor_gt 0.0459
_refine_ls_shift/su_max 0.026
_refine_ls_shift/su_mean 0.005
_refine_ls_structure_factor_coef Fsqd
_refine_ls_weighting_details 'calc w=1/[\s^2^(Fo^2^)+(0.0884P)^2^+0.2703P] where P=(Fo^2^+2Fc^2^)/3'
_refine_ls_weighting_scheme calc
_refine_ls_wR_factor_gt 0.1328
_refine_ls_wR_factor_ref 0.1530
_reflns_number_gt 2542
_reflns_number_total 3515
_reflns_threshold_expression >2sigma(I)
_cod_data_source_file c2ob26375k.txt
_cod_data_source_block p2
_cod_database_code 7152694

loop_
_symmetry_equiv_pos_as_xyz
'x, y, z'
'-x, y+1/2, -z+1/2'
'-x, -y, -z'
'x, -y-1/2, z-1/2'

loop_
_atom_site_label
_atom_site_type_symbol
_atom_site_fract_x
_atom_site_fract_y
_atom_site_fract_z
_atom_site_U_iso_or_equiv
_atom_site_adp_type
_atom_site_occupancy
_atom_site_symmetry_multiplicity
_atom_site_calc_flag
_atom_site_refinement_flags
C1 C 0.40345(10) 0.72982(16) 0.33872(11) 0.0443(3) Uani 1 1 d .
O1 O 0.25915(9) 0.63950(17) 0.21542(9) 0.0699(4) Uani 1 1 d .
C3 C 0.28976(10) 0.55712(17) 0.39645(12) 0.0484(4) Uani 1 1 d .
H3 H 0.3343 0.5475 0.4661 0.058 Uiso 1 1 calc R
C4 C 0.46825(10) 0.74039(17) 0.44591(12) 0.0477(4) Uani 1 1 d .
H4 H 0.4548 0.6882 0.5019 0.057 Uiso 1 1 calc R
O3 O 0.36667(10) 0.80923(17) 0.15043(9) 0.0734(4) Uani 1 1 d .
H3A H 0.3185 0.7603 0.1460 0.110 Uiso 1 1 calc R
C6 C 0.20439(10) 0.49438(17) 0.37500(12) 0.0474(4) Uani 1 1 d .
H6 H 0.1629 0.5059 0.3038 0.057 Uiso 1 1 calc R
C7 C 0.31474(10) 0.64164(17) 0.31146(11) 0.0476(4) Uani 1 1 d .
C8 C 0.16777(10) 0.40941(17) 0.44993(12) 0.0480(4) Uani 1 1 d .
O2 O 0.01749(8) 0.42319(16) 0.31572(10) 0.0696(4) Uani 1 1 d .
C10 C 0.07023(11) 0.37185(19) 0.41688(13) 0.0541(4) Uani 1 1 d .
C11 C 0.42494(12) 0.80992(18) 0.25502(13) 0.0546(4) Uani 1 1 d .
C12 C 0.50824(14) 0.8938(2) 0.28031(16) 0.0687(5) Uani 1 1 d .
H12 H 0.5228 0.9459 0.2250 0.082 Uiso 1 1 calc R
C13 C 0.55093(11) 0.82498(18) 0.47153(14) 0.0539(4) Uani 1 1 d .
C14 C 0.22556(12) 0.3608(2) 0.55305(14) 0.0602(4) Uani 1 1 d .
H14 H 0.2900 0.3860 0.5769 0.072 Uiso 1 1 calc R
C15 C 0.56926(13) 0.9009(2) 0.38549(17) 0.0673(5) Uani 1 1 d .
H15 H 0.6247 0.9581 0.4002 0.081 Uiso 1 1 calc R
C16 C 0.03392(13) 0.2877(2) 0.48532(17) 0.0712(5) Uani 1 1 d .
H16 H -0.0306 0.2629 0.4632 0.085 Uiso 1 1 calc R
C17 C 0.61785(12) 0.8377(2) 0.58716(15) 0.0685(5) Uani 1 1 d .
H17A H 0.5937 0.7788 0.6350 0.103 Uiso 1 1 calc R
H17B H 0.6229 0.9419 0.6097 0.103 Uiso 1 1 calc R
H17C H 0.6797 0.8006 0.5906 0.103 Uiso 1 1 calc R
C18 C 0.18917(15) 0.2763(2) 0.62025(16) 0.0758(5) Uani 1 1 d .
H18 H 0.2289 0.2433 0.6882 0.091 Uiso 1 1 calc R
C19 C -0.08214(12) 0.3877(3) 0.27356(18) 0.0751(5) Uani 1 1 d .
H19A H -0.1146 0.4215 0.3238 0.090 Uiso 1 1 calc R
H19B H -0.0915 0.2793 0.2628 0.090 Uiso 1 1 calc R
C20 C 0.09349(16) 0.2410(3) 0.58595(17) 0.0795(6) Uani 1 1 d .
H20 H 0.0688 0.1848 0.6316 0.095 Uiso 1 1 calc R
C21 C -0.11965(14) 0.4697(3) 0.1662(2) 0.0875(7) Uani 1 1 d .
H21 H -0.1134 0.5746 0.1680 0.105 Uiso 1 1 calc R
C23 C -0.15907(18) 0.4094(4) 0.0732(2) 0.1047(8) Uani 1 1 d .
H23A H -0.1668 0.3049 0.0674 0.126 Uiso 1 1 calc R
H23B H -0.1802 0.4697 0.0108 0.126 Uiso 1 1 calc R

loop_
_atom_site_aniso_label
_atom_site_aniso_U_11
_atom_site_aniso_U_22
_atom_site_aniso_U_33
_atom_site_aniso_U_23
_atom_site_aniso_U_13
_atom_site_aniso_U_12
C1 0.0486(8) 0.0449(7) 0.0453(7) -0.0027(6) 0.0232(6) 0.0019(6)
O1 0.0665(7) 0.0976(10) 0.0428(6) -0.0003(6) 0.0140(5) -0.0161(7)
C3 0.0485(8) 0.0541(8) 0.0434(8) -0.0045(6) 0.0157(6) -0.0054(6)
C4 0.0482(8) 0.0493(8) 0.0506(8) -0.0015(6) 0.0229(6) 0.0004(6)
O3 0.0869(9) 0.0879(10) 0.0499(7) 0.0125(6) 0.0283(6) -0.0031(7)
C6 0.0478(8) 0.0480(8) 0.0476(8) -0.0045(6) 0.0171(6) -0.0011(6)
C7 0.0497(8) 0.0531(8) 0.0427(8) -0.0048(6) 0.0186(6) 0.0013(6)
C8 0.0488(8) 0.0466(8) 0.0521(8) -0.0062(6) 0.0210(7) -0.0025(6)
O2 0.0456(6) 0.0913(10) 0.0685(8) 0.0080(6) 0.0139(5) -0.0112(6)
C10 0.0510(8) 0.0566(9) 0.0576(9) -0.0027(7) 0.0213(7) -0.0027(7)
C11 0.0658(10) 0.0530(9) 0.0538(9) 0.0035(7) 0.0313(8) 0.0042(7)
C12 0.0779(12) 0.0652(11) 0.0766(12) 0.0087(9) 0.0439(10) -0.0082(9)
C13 0.0461(8) 0.0515(9) 0.0679(10) -0.0077(7) 0.0238(7) 0.0002(6)
C14 0.0563(9) 0.0665(10) 0.0583(10) 0.0021(8) 0.0193(7) -0.0037(8)
C15 0.0587(10) 0.0612(11) 0.0907(14) -0.0013(9) 0.0361(10) -0.0116(8)
C16 0.0605(10) 0.0777(12) 0.0838(13) 0.0039(10) 0.0349(9) -0.0122(9)
C17 0.0507(9) 0.0714(11) 0.0795(12) -0.0133(9) 0.0157(8) -0.0051(8)
C18 0.0776(13) 0.0861(14) 0.0652(11) 0.0165(10) 0.0252(9) -0.0024(10)
C19 0.0441(9) 0.0870(13) 0.0913(14) -0.0003(11) 0.0180(9) -0.0063(9)
C20 0.0857(13) 0.0858(14) 0.0780(13) 0.0181(10) 0.0419(11) -0.0070(11)
C21 0.0542(10) 0.0853(15) 0.1064(17) 0.0026(13) 0.0029(11) 0.0047(10)
C23 0.0792(15) 0.119(2) 0.1072(19) 0.0251(16) 0.0188(14) -0.0130(14)

loop_
_atom_type_symbol
_atom_type_description
_atom_type_scat_dispersion_real
_atom_type_scat_dispersion_imag
_atom_type_scat_source
C C 0.0033 0.0016 'International Tables Vol C Tables 4.2.6.8 and 6.1.1.4'
H H 0.0000 0.0000 'International Tables Vol C Tables 4.2.6.8 and 6.1.1.4'
O O 0.0106 0.0060 'International Tables Vol C Tables 4.2.6.8 and 6.1.1.4'

loop_
_geom_angle_atom_site_label_1
_geom_angle_atom_site_label_2
_geom_angle_atom_site_label_3
_geom_angle
C4 C1 C11 117.83(14)
C4 C1 C7 122.90(13)
C11 C1 C7 119.26(13)
C6 C3 C7 120.70(14)
C13 C4 C1 122.77(14)
C3 C6 C8 127.65(14)
O1 C7 C1 119.89(13)
O1 C7 C3 119.25(13)
C1 C7 C3 120.85(13)
C14 C8 C10 117.99(14)
C14 C8 C6 122.93(14)
C10 C8 C6 119.07(14)
C10 O2 C19 119.43(14)
O2 C10 C16 124.49(15)
O2 C10 C8 115.20(14)
C16 C10 C8 120.31(15)
O3 C11 C12 118.19(14)
O3 C11 C1 122.29(15)
C12 C11 C1 119.52(15)
C15 C12 C11 120.77(16)
C4 C13 C15 117.10(16)
C4 C13 C17 121.81(15)
C15 C13 C17 121.09(15)
C18 C14 C8 121.39(16)
C12 C15 C13 122.01(16)
C20 C16 C10 119.84(17)
C20 C18 C14 119.47(18)
O2 C19 C21 105.83(16)
C18 C20 C16 121.00(17)
C23 C21 C19 126.1(2)

loop_
_geom_bond_atom_site_label_1
_geom_bond_atom_site_label_2
_geom_bond_distance
C1 C4 1.4070(19)
C1 C11 1.409(2)
C1 C7 1.468(2)
O1 C7 1.2452(17)
C3 C6 1.325(2)
C3 C7 1.468(2)
C4 C13 1.380(2)
O3 C11 1.345(2)
C6 C8 1.459(2)
C8 C14 1.395(2)
C8 C10 1.407(2)
O2 C10 1.362(2)
O2 C19 1.432(2)
C10 C16 1.388(2)
C11 C12 1.384(2)
C12 C15 1.366(3)
C13 C15 1.395(2)
C13 C17 1.503(2)
C14 C18 1.378(3)
C16 C20 1.374(3)
C18 C20 1.376(3)
C19 C21 1.500(3)
C21 C23 1.268(3)
